data_7707696
loop_
_publ_author_name
'Suenaga, Yusaku'
'Mibu, Takuto'
'Okubo, Takashi'
'Maekawa, Masahiko'
'Kuroda-Sowa, Takayoshi'
'Sugimoto, Kunihisa'

_publ_section_title
;
 Dinuclear cobalt complexes with a redox active biphenyl bridging ligand
 [Co<sub>2</sub>(BP)(tqa)<sub>2</sub>](PF<sub>6</sub>)<sub>2</sub>
 (H<sub>4</sub>BP = 4,4'-bis(3-<i>tert</i>-butyl-1,2-catechol), tqa =
 tris(2-quinolylmethyl)amine): structure and magnetic properties.
;
_journal_issue 28
_journal_name_full 'Dalton transactions (Cambridge, England : 2003)'
_journal_page_first 9833
_journal_page_last 9841
_journal_paper_doi 10.1039/d1dt00995h
_journal_volume 50
_journal_year 2021
_chemical_formula_moiety 'C80 H70 Co2 N8 O4, 2(C3 H6 O), 2(F6 P)'
_chemical_formula_sum 'C98 H106 Co2 F12 N8 O10 P2'
_chemical_formula_weight 1963.70
_space_group_crystal_system monoclinic
_space_group_IT_number 11
_space_group_name_Hall '-P 2yb'
_space_group_name_H-M_alt 'P 1 21/m 1'
_atom_sites_solution_hydrogens geom
_audit_creation_date 2021-05-27
_audit_creation_method
;
Olex2 1.3
(compiled 2020.11.12 svn.r5f609507 for OlexSys, GUI svn.r6272)
;
_audit_update_record
;
2021-05-31 deposited with the CCDC.	2021-06-17 downloaded from the CCDC.
;
_cell_angle_alpha 90
_cell_angle_beta 103.376(4)
_cell_angle_gamma 90
_cell_formula_units_Z 2
_cell_length_a 9.2480(3)
_cell_length_b 41.0134(12)
_cell_length_c 12.2659(5)
_cell_measurement_reflns_used 10791
_cell_measurement_temperature 100
_cell_measurement_theta_max 28.3690
_cell_measurement_theta_min 1.9810
_cell_volume 4526.2(3)
_computing_cell_refinement 'CrysAlisPro 1.171.40.53 (Rigaku OD, 2019)'
_computing_data_collection 'CrysAlisPro 1.171.40.53 (Rigaku OD, 2019)'
_computing_data_reduction 'CrysAlisPro 1.171.40.53 (Rigaku OD, 2019)'
_computing_molecular_graphics 'Olex2 1.3 (Dolomanov et al., 2009)'
_computing_publication_material 'Olex2 1.3 (Dolomanov et al., 2009)'
_computing_structure_refinement 'SHELXL 2018/3 (Sheldrick, 2015)'
_computing_structure_solution 'SHELXT 2018/2 (Sheldrick, 2018)'
_diffrn_ambient_temperature 100
_diffrn_detector 'CCD plate'
_diffrn_detector_area_resol_mean 5.8140
_diffrn_measured_fraction_theta_full 0.991
_diffrn_measured_fraction_theta_max 0.990
_diffrn_measurement_details
;
List of Runs (angles in degrees, time in seconds):

  # Type    Start    End  Width  t~exp~   \w     \q     \k     \f   Frames
#--------------------------------------------------------------------------
  1  \w     -7.00  24.92   0.38   79.79    --   16.00 -82.00  90.00   84
  2  \w    -57.00  28.12   0.38   79.79    --   16.00 -57.00-180.00  224
  3  \w    -16.00  38.34   0.38   79.79    --   16.00  82.00 -30.00  143
  4  \w    -48.00 -15.70   0.38   79.79    --   16.00  38.00  30.00   85
  5  \w     -2.00  95.28   0.38   79.79    --   16.00  38.00  30.00  256
  6  \w     -8.00  58.12   0.38   79.79    --   16.00 -77.00 150.00  174
;
_diffrn_measurement_device 'four-circle diffractometer'
_diffrn_measurement_device_type 'XtaLAB AFC12 (RINC): Kappa single'
_diffrn_measurement_method '\w scans'
_diffrn_orient_matrix_type 'CrysAlisPro convention (1999,Acta A55,543-557)'
_diffrn_orient_matrix_UB_11 -0.0046785000
_diffrn_orient_matrix_UB_12 -0.0047044000
_diffrn_orient_matrix_UB_13 -0.0564258000
_diffrn_orient_matrix_UB_21 -0.0149573000
_diffrn_orient_matrix_UB_22 0.0163855000
_diffrn_orient_matrix_UB_23 -0.0174366000
_diffrn_orient_matrix_UB_31 0.0771938000
_diffrn_orient_matrix_UB_32 0.0028801000
_diffrn_orient_matrix_UB_33 0.0071936000
_diffrn_radiation_monochromator mirror
_diffrn_radiation_probe x-ray
_diffrn_radiation_type 'Mo K\a'
_diffrn_radiation_wavelength 0.71073
_diffrn_reflns_av_R_equivalents 0.0901
_diffrn_reflns_av_unetI/netI 0.0959
_diffrn_reflns_Laue_measured_fraction_full 0.991
_diffrn_reflns_Laue_measured_fraction_max 0.990
_diffrn_reflns_limit_h_max 11
_diffrn_reflns_limit_h_min -12
_diffrn_reflns_limit_k_max 53
_diffrn_reflns_limit_k_min -33
_diffrn_reflns_limit_l_max 15
_diffrn_reflns_limit_l_min -12
_diffrn_reflns_number 32482
_diffrn_reflns_point_group_measured_fraction_full 0.991
_diffrn_reflns_point_group_measured_fraction_max 0.990
_diffrn_reflns_theta_full 25.242
_diffrn_reflns_theta_max 27.484
_diffrn_reflns_theta_min 1.975
_diffrn_source 'Rotating-anode X-ray tube (dual wavelength)'
_diffrn_source_type 'Rigaku (Mo) X-ray DW Source'
_exptl_absorpt_coefficient_mu 0.492
_exptl_absorpt_correction_T_max 1.00000
_exptl_absorpt_correction_T_min 0.58859
_exptl_absorpt_correction_type multi-scan
_exptl_absorpt_process_details
;
CrysAlisPro 1.171.40.53 (Rigaku Oxford Diffraction, 2019)
Empirical absorption correction using spherical harmonics,
 implemented in SCALE3 ABSPACK scaling algorithm.
;
_exptl_crystal_colour 'dark green'
_exptl_crystal_colour_modifier dark
_exptl_crystal_colour_primary green
_exptl_crystal_density_diffrn 1.441
_exptl_crystal_description needle
_exptl_crystal_F_000 2044
_exptl_crystal_size_max 0.5
_exptl_crystal_size_mid 0.1
_exptl_crystal_size_min 0.02
_refine_diff_density_max 0.562
_refine_diff_density_min -0.529
_refine_diff_density_rms 0.092
_refine_ls_extinction_method none
_refine_ls_goodness_of_fit_ref 1.009
_refine_ls_hydrogen_treatment constr
_refine_ls_matrix_type full
_refine_ls_number_parameters 560
_refine_ls_number_reflns 10397
_refine_ls_number_restraints 169
_refine_ls_restrained_S_all 1.005
_refine_ls_R_factor_all 0.0972
_refine_ls_R_factor_gt 0.0636
_refine_ls_shift/su_max 0.000
_refine_ls_shift/su_mean 0.000
_refine_ls_structure_factor_coef Fsqd
_refine_ls_weighting_details 'w=1/[\s^2^(Fo^2^)+(0.1075P)^2^] where P=(Fo^2^+2Fc^2^)/3'
_refine_ls_weighting_scheme calc
_refine_ls_wR_factor_gt 0.1717
_refine_ls_wR_factor_ref 0.1860
_reflns_Friedel_coverage 0.000
_reflns_number_gt 6921
_reflns_number_total 10397
_reflns_threshold_expression 'I > 2\s(I)'
_cod_data_source_file d1dt00995h2.cif
_cod_data_source_block m7-41-l3tqapf6-ace-hex-2mm-r.t.
_cod_depositor_comments 'Adding full bibliography for 7707696--7707697.cif.'
_cod_database_code 7707696
_shelx_shelxl_version_number 2018/3
_chemical_oxdiff_formula 'C82 H82 N8 O6 P2 F12 Co2'
_shelx_space_group_comment
;
The symmetry employed for this shelxl refinement is uniquely defined
by the following loop, which should always be used as a source of
symmetry information in preference to the above space-group names.
They are only intended as comments.
;
_shelx_estimated_absorpt_t_max 0.990
_shelx_estimated_absorpt_t_min 0.791
_reflns_odcompleteness_completeness 98.97
_reflns_odcompleteness_iscentric 1
_reflns_odcompleteness_theta 27.42
_olex2_refinement_description
;
1. Fixed Uiso
 At 1.2 times of:
  All C(H) groups, All C(H,H) groups
 At 1.5 times of:
  All C(H,H,H) groups
2. Restrained distances
 P1A-F1A \\sim P1B-F1B
 with sigma of 0.02
 P1A-F2A \\sim P1B-F2B
 with sigma of 0.02
 P1A-F4A \\sim F4B-P1B
 with sigma of 0.02
 P1A-F5A \\sim F5B-P1B
 with sigma of 0.02
 P1A-F6A \\sim P1B-F6B
 with sigma of 0.02
 P1A-F1A \\sim P1A-F2A \\sim P1A-F3A \\sim P1A-F4A \\sim P1A-F5A \\sim P1A-F6A
 with sigma of 0.02
 C7A-C8A \\sim C7B-C8B
 with sigma of 0.02
 C7A-C9A \\sim C7B-C9B
 with sigma of 0.02
 C7A-C10A \\sim C7B-C10B
 with sigma of 0.02
 C7A-C8A \\sim C7A-C9A \\sim C7A-C10A
 with sigma of 0.02
3. Uiso/Uaniso restraints and constraints
P1A \\sim F1A \\sim F2A \\sim F3A \\sim F4A \\sim F5A \\sim F6A: within 2A with
sigma of 0.04 and sigma for terminal atoms of 0.08 within 2A
Uanis(P1B) = Uanis(F1B) = Uanis(F2B) = Uanis(F3B) = Uanis(F4B) = Uanis(F5B) =
Uanis(F6B)
Uanis(C7A) = Uanis(C8A) = Uanis(C9A) = Uanis(C10A)
Uanis(C7B) = Uanis(C8B) = Uanis(C9B) = Uanis(C10B)
4. Rigid body (RIGU) restrains
 P1A, F1A, F2A, F3A, F4A, F5A, F6A
 with sigma for 1-2 distances of 0.004 and sigma for 1-3 distances of 0.004
5. Others
 Sof(P1B)=Sof(F1B)=Sof(F2B)=Sof(F3B)=Sof(F4B)=Sof(F5B)=Sof(F6B)=1-FVAR(1)
 Sof(P1A)=Sof(F1A)=Sof(F2A)=Sof(F3A)=Sof(F4A)=Sof(F5A)=Sof(F6A)=FVAR(1)
 Sof(C7B)=Sof(C8B)=Sof(H8BA)=Sof(H8BB)=Sof(H8BC)=Sof(C9B)=Sof(H9BA)=Sof(H9BB)=
 Sof(H9BC)=Sof(C10B)=Sof(H10D)=Sof(H10E)=Sof(H10F)=1-FVAR(2)
 Sof(C7A)=Sof(C8A)=Sof(H8AA)=Sof(H8AB)=Sof(H8AC)=Sof(C9A)=Sof(H9AA)=Sof(H9AB)=
 Sof(H9AC)=Sof(C10A)=Sof(H10A)=Sof(H10B)=Sof(H10C)=FVAR(2)
6.a Secondary CH2 refined with riding coordinates:
 C20(H20A,H20B), C30(H30A,H30B), C40(H40A,H40B)
6.b Aromatic/amide H refined with riding coordinates:
 C2(H2), C4(H4), C12(H12), C13(H13), C14(H14), C15(H15), C17(H17), C18(H18),
 C22(H22), C23(H23), C24(H24), C25(H25), C27(H27), C28(H28), C32(H32), C33(H33),
  C34(H34), C35(H35), C37(H37), C38(H38)
6.c Idealised Me refined as rotating group:
 C8A(H8AA,H8AB,H8AC), C9A(H9AA,H9AB,H9AC), C10A(H10A,H10B,H10C), C8B(H8BA,H8BB,
 H8BC), C9B(H9BA,H9BB,H9BC), C10B(H10D,H10E,H10F), C41(H41A,H41B,H41C),
 C43(H43A,H43B,H43C)
;
_smtbx_masks_void_probe_radius 1.2
_smtbx_masks_void_truncation_radius 1.2
_olex2_submission_special_instructions 'No special instructions were received'
_oxdiff_exptl_absorpt_empirical_details
;
Empirical correction (ABSPACK) includes:
- Absorption correction using spherical harmonics
- Frame scaling
;
_oxdiff_exptl_absorpt_empirical_full_max 5.493
_oxdiff_exptl_absorpt_empirical_full_min 0.435

loop_
_space_group_symop_operation_xyz
'x, y, z'
'-x, y+1/2, -z'
'-x, -y, -z'
'x, -y-1/2, z'

loop_
_atom_site_label
_atom_site_type_symbol
_atom_site_fract_x
_atom_site_fract_y
_atom_site_fract_z
_atom_site_U_iso_or_equiv
_atom_site_adp_type
_atom_site_occupancy
_atom_site_site_symmetry_order
_atom_site_calc_flag
_atom_site_refinement_flags_posn
_atom_site_refinement_flags_adp
_atom_site_refinement_flags_occupancy
_atom_site_disorder_assembly
_atom_site_disorder_group
Co1 Co 0.43413(4) 0.38353(2) 0.27832(4) 0.01984(13) Uani 1 1 d . . . . .
O1 O 0.5403(2) 0.36699(5) 0.44385(18) 0.0215(5) Uani 1 1 d . . . . .
O2 O 0.4600(2) 0.33648(5) 0.25081(18) 0.0218(5) Uani 1 1 d . . . . .
N1 N 0.4227(3) 0.43197(6) 0.3363(2) 0.0234(6) Uani 1 1 d . . . . .
N2 N 0.2294(3) 0.38174(6) 0.3459(2) 0.0258(6) Uani 1 1 d . . . . .
N3 N 0.6386(3) 0.40480(6) 0.2457(2) 0.0222(6) Uani 1 1 d . . . . .
N4 N 0.3200(3) 0.40459(6) 0.1217(2) 0.0204(6) Uani 1 1 d . . . . .
C1 C 0.5032(3) 0.31884(7) 0.3398(3) 0.0201(7) Uani 1 1 d . . . . .
C2 C 0.5085(3) 0.28540(7) 0.3390(3) 0.0219(7) Uani 1 1 d . . . . .
H2 H 0.480164 0.274097 0.269711 0.026 Uiso 1 1 calc R U . . .
C3 C 0.5556(4) 0.26741(7) 0.4399(3) 0.0234(7) Uani 1 1 d . . . . .
C4 C 0.5983(4) 0.28541(7) 0.5429(3) 0.0274(7) Uani 1 1 d . . . . .
H4 H 0.631995 0.273303 0.609996 0.033 Uiso 1 1 calc R U . . .
C5 C 0.5942(4) 0.31821(7) 0.5516(3) 0.0251(7) Uani 1 1 d . . . . .
C6 C 0.5463(3) 0.33669(7) 0.4484(3) 0.0194(6) Uani 1 1 d . . . . .
C7A C 0.6178(14) 0.3365(3) 0.6653(11) 0.0363(19) Uani 0.470(19) 1 d D . P A 3
C8A C 0.6444(17) 0.3130(2) 0.7658(7) 0.0363(19) Uani 0.470(19) 1 d D . P A 3
H8AA H 0.664927 0.325593 0.835626 0.054 Uiso 0.470(19) 1 calc R U P A 3
H8AB H 0.729515 0.298932 0.764241 0.054 Uiso 0.470(19) 1 calc R U P A 3
H8AC H 0.555708 0.299555 0.761578 0.054 Uiso 0.470(19) 1 calc R U P A 3
C9A C 0.7504(16) 0.3601(3) 0.6808(9) 0.0363(19) Uani 0.470(19) 1 d D . P A 3
H9AA H 0.769546 0.369664 0.755930 0.054 Uiso 0.470(19) 1 calc R U P A 3
H9AB H 0.727466 0.377459 0.624532 0.054 Uiso 0.470(19) 1 calc R U P A 3
H9AC H 0.838693 0.348160 0.671657 0.054 Uiso 0.470(19) 1 calc R U P A 3
C10A C 0.4735(14) 0.3560(2) 0.6642(9) 0.0363(19) Uani 0.470(19) 1 d D . P A 3
H10A H 0.489277 0.370072 0.730608 0.054 Uiso 0.470(19) 1 calc R U P A 3
H10B H 0.391898 0.340859 0.664849 0.054 Uiso 0.470(19) 1 calc R U P A 3
H10C H 0.448330 0.369540 0.596513 0.054 Uiso 0.470(19) 1 calc R U P A 3
C7B C 0.6440(12) 0.3352(3) 0.6625(11) 0.0374(17) Uani 0.530(19) 1 d D . P A 4
C8B C 0.7162(14) 0.31149(18) 0.7565(7) 0.0374(17) Uani 0.530(19) 1 d D . P A 4
H8BA H 0.756873 0.323801 0.825267 0.056 Uiso 0.530(19) 1 calc R U P A 4
H8BB H 0.796449 0.299505 0.734292 0.056 Uiso 0.530(19) 1 calc R U P A 4
H8BC H 0.641324 0.296054 0.770021 0.056 Uiso 0.530(19) 1 calc R U P A 4
C9B C 0.7665(13) 0.3604(3) 0.6582(8) 0.0374(17) Uani 0.530(19) 1 d D . P A 4
H9BA H 0.792372 0.372289 0.729302 0.056 Uiso 0.530(19) 1 calc R U P A 4
H9BB H 0.730203 0.375736 0.596761 0.056 Uiso 0.530(19) 1 calc R U P A 4
H9BC H 0.854725 0.349093 0.645757 0.056 Uiso 0.530(19) 1 calc R U P A 4
C10B C 0.5115(12) 0.3511(2) 0.6947(8) 0.0374(17) Uani 0.530(19) 1 d D . P A 4
H10D H 0.543968 0.361616 0.768142 0.056 Uiso 0.530(19) 1 calc R U P A 4
H10E H 0.436470 0.334550 0.698258 0.056 Uiso 0.530(19) 1 calc R U P A 4
H10F H 0.468556 0.367584 0.638522 0.056 Uiso 0.530(19) 1 calc R U P A 4
C11 C 0.1234(4) 0.35805(8) 0.3362(3) 0.0300(8) Uani 1 1 d . . . . .
C12 C 0.1285(4) 0.33065(9) 0.2702(3) 0.0359(9) Uani 1 1 d . . . . .
H12 H 0.203586 0.328891 0.229182 0.043 Uiso 1 1 calc R U . . .
C13 C 0.0258(4) 0.30617(10) 0.2642(4) 0.0471(10) Uani 1 1 d . . . . .
H13 H 0.030780 0.287482 0.219420 0.057 Uiso 1 1 calc R U . . .
C14 C -0.0860(4) 0.30853(11) 0.3232(4) 0.0529(12) Uani 1 1 d . . . . .
H14 H -0.155541 0.291273 0.319366 0.063 Uiso 1 1 calc R U . . .
C15 C -0.0960(4) 0.33522(11) 0.3859(4) 0.0512(12) Uani 1 1 d . . . . .
H15 H -0.173955 0.336711 0.424229 0.061 Uiso 1 1 calc R U . . .
C16 C 0.0070(4) 0.36068(9) 0.3950(3) 0.0381(9) Uani 1 1 d . . . . .
C17 C 0.0030(4) 0.38897(10) 0.4603(4) 0.0447(11) Uani 1 1 d . . . . .
H17 H -0.074046 0.391554 0.499086 0.054 Uiso 1 1 calc R U . . .
C18 C 0.1074(4) 0.41225(9) 0.4679(3) 0.0395(9) Uani 1 1 d . . . . .
H18 H 0.102575 0.431598 0.509516 0.047 Uiso 1 1 calc R U . . .
C19 C 0.2245(4) 0.40747(8) 0.4130(3) 0.0309(8) Uani 1 1 d . . . . .
C20 C 0.3514(4) 0.43060(8) 0.4328(3) 0.0309(8) Uani 1 1 d . . . . .
H20A H 0.315725 0.452634 0.446534 0.037 Uiso 1 1 calc R U . . .
H20B H 0.426043 0.423833 0.500597 0.037 Uiso 1 1 calc R U . . .
C21 C 0.7244(3) 0.39391(7) 0.1746(3) 0.0225(7) Uani 1 1 d . . . . .
C22 C 0.6964(4) 0.36276(8) 0.1241(3) 0.0304(8) Uani 1 1 d . . . . .
H22 H 0.620052 0.349300 0.139799 0.036 Uiso 1 1 calc R U . . .
C23 C 0.7802(4) 0.35228(9) 0.0528(3) 0.0356(9) Uani 1 1 d . . . . .
H23 H 0.762809 0.331179 0.020490 0.043 Uiso 1 1 calc R U . . .
C24 C 0.8909(4) 0.37182(10) 0.0262(3) 0.0387(9) Uani 1 1 d . . . . .
H24 H 0.946057 0.364120 -0.025005 0.046 Uiso 1 1 calc R U . . .
C25 C 0.9197(4) 0.40146(9) 0.0728(3) 0.0361(9) Uani 1 1 d . . . . .
H25 H 0.995166 0.414601 0.054267 0.043 Uiso 1 1 calc R U . . .
C26 C 0.8387(3) 0.41326(8) 0.1492(3) 0.0276(7) Uani 1 1 d . . . . .
C27 C 0.8653(4) 0.44414(8) 0.2007(3) 0.0347(9) Uani 1 1 d . . . . .
H27 H 0.941637 0.457709 0.185668 0.042 Uiso 1 1 calc R U . . .
C28 C 0.7823(4) 0.45441(8) 0.2712(3) 0.0338(8) Uani 1 1 d . . . . .
H28 H 0.800401 0.475097 0.306558 0.041 Uiso 1 1 calc R U . . .
C29 C 0.6677(4) 0.43398(7) 0.2918(3) 0.0243(7) Uani 1 1 d . . . . .
C30 C 0.5760(4) 0.44431(8) 0.3717(3) 0.0301(8) Uani 1 1 d . . . . .
H30A H 0.621851 0.435960 0.447525 0.036 Uiso 1 1 calc R U . . .
H30B H 0.574168 0.468418 0.375542 0.036 Uiso 1 1 calc R U . . .
C31 C 0.2758(3) 0.39073(7) 0.0159(3) 0.0230(7) Uani 1 1 d . . . . .
C32 C 0.2984(4) 0.35687(8) 0.0033(3) 0.0287(8) Uani 1 1 d . . . . .
H32 H 0.345737 0.344124 0.066139 0.034 Uiso 1 1 calc R U . . .
C33 C 0.2519(4) 0.34270(9) -0.0994(3) 0.0349(9) Uani 1 1 d . . . . .
H33 H 0.268325 0.320070 -0.107721 0.042 Uiso 1 1 calc R U . . .
C34 C 0.1798(4) 0.36105(9) -0.1934(3) 0.0368(9) Uani 1 1 d . . . . .
H34 H 0.146554 0.350699 -0.264043 0.044 Uiso 1 1 calc R U . . .
C35 C 0.1578(4) 0.39374(9) -0.1829(3) 0.0350(8) Uani 1 1 d . . . . .
H35 H 0.108691 0.406076 -0.246287 0.042 Uiso 1 1 calc R U . . .
C36 C 0.2081(3) 0.40931(8) -0.0774(3) 0.0259(7) Uani 1 1 d . . . . .
C37 C 0.1899(4) 0.44296(8) -0.0638(3) 0.0318(8) Uani 1 1 d . . . . .
H37 H 0.146948 0.456192 -0.126481 0.038 Uiso 1 1 calc R U . . .
C38 C 0.2337(4) 0.45631(8) 0.0388(3) 0.0304(8) Uani 1 1 d . . . . .
H38 H 0.221515 0.479008 0.049209 0.037 Uiso 1 1 calc R U . . .
C39 C 0.2978(3) 0.43627(7) 0.1308(3) 0.0235(7) Uani 1 1 d . . . . .
C40 C 0.3330(4) 0.45201(7) 0.2450(3) 0.0296(8) Uani 1 1 d . . . . .
H40A H 0.386802 0.472642 0.240462 0.035 Uiso 1 1 calc R U . . .
H40B H 0.238183 0.457637 0.264952 0.035 Uiso 1 1 calc R U . . .
O3 O 0.4646(4) 0.49384(7) -0.1593(3) 0.0639(9) Uani 1 1 d . . . . .
C41 C 0.5918(6) 0.44955(13) -0.0685(4) 0.0708(15) Uani 1 1 d . . . . .
H41A H 0.560752 0.426888 -0.062842 0.106 Uiso 1 1 calc R U . . .
H41B H 0.585616 0.461386 -0.000328 0.106 Uiso 1 1 calc R U . . .
H41C H 0.694525 0.450002 -0.077207 0.106 Uiso 1 1 calc R U . . .
C42 C 0.4956(4) 0.46482(10) -0.1644(4) 0.0399(9) Uani 1 1 d . . . . .
C43 C 0.4378(6) 0.44712(12) -0.2684(4) 0.0685(15) Uani 1 1 d . . . . .
H43A H 0.390745 0.426857 -0.251982 0.103 Uiso 1 1 calc R U . . .
H43B H 0.519507 0.441963 -0.304026 0.103 Uiso 1 1 calc R U . . .
H43C H 0.364178 0.460627 -0.319006 0.103 Uiso 1 1 calc R U . . .
P1A P 0.8740(4) 0.47385(8) 0.6543(3) 0.0291(6) Uani 0.847(14) 1 d D U P B 1
F1A F 1.0490(5) 0.46647(15) 0.6773(7) 0.0369(12) Uani 0.847(14) 1 d D U P B 1
F2A F 0.8927(5) 0.48749(14) 0.7785(3) 0.0477(12) Uani 0.847(14) 1 d D U P B 1
F3A F 0.8549(6) 0.43815(9) 0.6968(9) 0.095(2) Uani 0.847(14) 1 d D U P B 1
F4A F 0.8611(8) 0.4606(2) 0.5314(5) 0.102(2) Uani 0.847(14) 1 d D U P B 1
F5A F 0.8980(5) 0.50965(9) 0.6142(5) 0.0505(11) Uani 0.847(14) 1 d D U P B 1
F6A F 0.6977(7) 0.4796(2) 0.6292(9) 0.062(2) Uani 0.847(14) 1 d D U P B 1
P1B P 0.864(3) 0.4715(5) 0.6435(16) 0.034(3) Uani 0.153(14) 1 d D . P B 2
F1B F 1.040(3) 0.4714(10) 0.685(4) 0.034(3) Uani 0.153(14) 1 d D . P B 2
F2B F 0.858(2) 0.4743(6) 0.7704(14) 0.034(3) Uani 0.153(14) 1 d D . P B 2
F3B F 0.811(3) 0.4347(5) 0.6446(15) 0.034(3) Uani 0.153(14) 1 d . . P B 2
F4B F 0.864(4) 0.4674(6) 0.5149(19) 0.034(3) Uani 0.153(14) 1 d D . P B 2
F5B F 0.903(3) 0.5086(5) 0.656(2) 0.034(3) Uani 0.153(14) 1 d D . P B 2
F6B F 0.695(3) 0.4825(11) 0.615(4) 0.034(3) Uani 0.153(14) 1 d D . P B 2

loop_
_atom_site_aniso_label
_atom_site_aniso_U_11
_atom_site_aniso_U_22
_atom_site_aniso_U_33
_atom_site_aniso_U_23
_atom_site_aniso_U_13
_atom_site_aniso_U_12
Co1 0.0204(2) 0.0140(2) 0.0259(3) -0.00164(17) 0.00712(19) 0.00020(16)
O1 0.0221(11) 0.0151(10) 0.0281(13) -0.0022(9) 0.0075(10) 0.0006(8)
O2 0.0227(11) 0.0162(10) 0.0265(13) 0.0011(9) 0.0057(10) 0.0006(8)
N1 0.0231(14) 0.0174(12) 0.0279(16) -0.0021(11) 0.0022(13) 0.0015(11)
N2 0.0196(14) 0.0269(14) 0.0320(16) 0.0097(12) 0.0084(13) 0.0069(11)
N3 0.0211(13) 0.0182(12) 0.0265(15) 0.0009(11) 0.0043(12) -0.0012(10)
N4 0.0163(12) 0.0209(13) 0.0250(15) -0.0004(11) 0.0071(12) 0.0009(10)
C1 0.0150(15) 0.0213(15) 0.0259(18) -0.0005(12) 0.0084(14) -0.0009(12)
C2 0.0249(16) 0.0176(14) 0.0250(18) -0.0041(12) 0.0096(15) -0.0027(12)
C3 0.0252(17) 0.0163(15) 0.0293(19) 0.0021(13) 0.0075(15) -0.0017(12)
C4 0.041(2) 0.0202(15) 0.0208(18) 0.0019(13) 0.0068(16) -0.0041(14)
C5 0.0297(18) 0.0223(16) 0.0236(18) -0.0023(13) 0.0069(15) -0.0043(13)
C6 0.0160(15) 0.0191(15) 0.0249(17) -0.0016(12) 0.0086(14) -0.0019(12)
C7A 0.065(4) 0.028(3) 0.017(3) -0.0023(18) 0.012(2) 0.000(2)
C8A 0.065(4) 0.028(3) 0.017(3) -0.0023(18) 0.012(2) 0.000(2)
C9A 0.065(4) 0.028(3) 0.017(3) -0.0023(18) 0.012(2) 0.000(2)
C10A 0.065(4) 0.028(3) 0.017(3) -0.0023(18) 0.012(2) 0.000(2)
C7B 0.056(4) 0.033(3) 0.022(2) -0.0035(18) 0.005(2) -0.011(2)
C8B 0.056(4) 0.033(3) 0.022(2) -0.0035(18) 0.005(2) -0.011(2)
C9B 0.056(4) 0.033(3) 0.022(2) -0.0035(18) 0.005(2) -0.011(2)
C10B 0.056(4) 0.033(3) 0.022(2) -0.0035(18) 0.005(2) -0.011(2)
C11 0.0202(17) 0.0349(18) 0.035(2) 0.0103(15) 0.0061(16) 0.0053(14)
C12 0.0206(18) 0.040(2) 0.046(2) 0.0080(17) 0.0074(17) -0.0022(15)
C13 0.030(2) 0.047(2) 0.063(3) 0.001(2) 0.008(2) -0.0104(18)
C14 0.031(2) 0.059(3) 0.068(3) 0.016(2) 0.011(2) -0.013(2)
C15 0.025(2) 0.071(3) 0.060(3) 0.022(2) 0.016(2) 0.001(2)
C16 0.0210(18) 0.049(2) 0.047(2) 0.0222(18) 0.0134(18) 0.0087(16)
C17 0.035(2) 0.058(3) 0.050(3) 0.020(2) 0.026(2) 0.0256(19)
C18 0.041(2) 0.041(2) 0.044(2) 0.0056(17) 0.023(2) 0.0168(18)
C19 0.039(2) 0.0308(18) 0.0266(19) 0.0068(14) 0.0148(17) 0.0173(15)
C20 0.039(2) 0.0258(17) 0.030(2) -0.0039(14) 0.0126(18) 0.0069(15)
C21 0.0186(16) 0.0219(15) 0.0260(18) -0.0024(13) 0.0030(14) -0.0020(12)
C22 0.0260(18) 0.0332(18) 0.033(2) -0.0038(15) 0.0095(17) -0.0019(14)
C23 0.0286(19) 0.042(2) 0.038(2) -0.0113(17) 0.0110(18) 0.0013(16)
C24 0.0226(18) 0.056(2) 0.039(2) -0.0053(19) 0.0114(18) 0.0019(17)
C25 0.0179(17) 0.052(2) 0.040(2) 0.0098(18) 0.0093(17) -0.0003(16)
C26 0.0165(16) 0.0330(18) 0.031(2) 0.0044(14) 0.0020(15) -0.0019(14)
C27 0.0170(17) 0.0328(19) 0.052(3) 0.0041(17) 0.0036(17) -0.0072(14)
C28 0.0251(18) 0.0226(16) 0.049(2) 0.0003(15) -0.0016(17) -0.0051(14)
C29 0.0215(16) 0.0181(15) 0.0293(19) -0.0010(13) -0.0020(15) -0.0025(13)
C30 0.0310(19) 0.0223(16) 0.035(2) -0.0089(14) 0.0026(17) 0.0006(14)
C31 0.0144(15) 0.0275(16) 0.0289(18) -0.0044(13) 0.0088(14) -0.0024(12)
C32 0.0267(18) 0.0292(17) 0.032(2) -0.0039(14) 0.0099(16) 0.0026(14)
C33 0.0243(18) 0.0366(19) 0.040(2) -0.0136(16) 0.0009(17) 0.0049(15)
C34 0.0278(19) 0.051(2) 0.029(2) -0.0143(17) 0.0016(17) 0.0038(17)
C35 0.0252(18) 0.048(2) 0.031(2) -0.0017(17) 0.0053(17) 0.0059(16)
C36 0.0173(16) 0.0318(17) 0.0298(19) 0.0005(14) 0.0079(15) -0.0002(13)
C37 0.0326(19) 0.0324(18) 0.031(2) 0.0070(15) 0.0096(17) 0.0024(15)
C38 0.0340(19) 0.0199(16) 0.039(2) 0.0031(14) 0.0110(17) 0.0024(14)
C39 0.0185(16) 0.0209(15) 0.033(2) 0.0007(13) 0.0087(15) -0.0025(12)
C40 0.0336(19) 0.0177(15) 0.035(2) 0.0027(14) 0.0038(17) 0.0046(14)
O3 0.063(2) 0.0490(19) 0.081(3) 0.0001(17) 0.0212(19) 0.0038(16)
C41 0.053(3) 0.088(4) 0.068(4) 0.025(3) 0.008(3) 0.008(3)
C42 0.037(2) 0.040(2) 0.047(3) 0.0103(18) 0.018(2) -0.0020(17)
C43 0.083(4) 0.066(3) 0.065(3) -0.017(3) 0.035(3) -0.031(3)
P1A 0.0232(9) 0.0236(9) 0.0398(12) -0.0104(7) 0.0059(8) 0.0021(7)
F1A 0.0290(15) 0.036(3) 0.043(2) -0.0025(19) 0.0043(14) 0.0120(13)
F2A 0.054(2) 0.048(3) 0.0410(17) -0.0097(15) 0.0107(15) 0.0149(19)
F3A 0.063(3) 0.0196(16) 0.218(8) 0.001(3) 0.062(4) -0.0046(17)
F4A 0.042(2) 0.183(6) 0.069(3) -0.082(4) -0.014(2) 0.042(4)
F5A 0.0451(17) 0.0482(16) 0.063(3) 0.0267(18) 0.022(2) 0.0147(13)
F6A 0.0215(16) 0.067(4) 0.095(5) -0.040(3) 0.0076(19) 0.0019(16)
P1B 0.044(5) 0.027(4) 0.036(5) -0.011(3) 0.019(4) -0.015(3)
F1B 0.044(5) 0.027(4) 0.036(5) -0.011(3) 0.019(4) -0.015(3)
F2B 0.044(5) 0.027(4) 0.036(5) -0.011(3) 0.019(4) -0.015(3)
F3B 0.044(5) 0.027(4) 0.036(5) -0.011(3) 0.019(4) -0.015(3)
F4B 0.044(5) 0.027(4) 0.036(5) -0.011(3) 0.019(4) -0.015(3)
F5B 0.044(5) 0.027(4) 0.036(5) -0.011(3) 0.019(4) -0.015(3)
F6B 0.044(5) 0.027(4) 0.036(5) -0.011(3) 0.019(4) -0.015(3)

loop_
_atom_type_symbol
_atom_type_description
_atom_type_scat_dispersion_real
_atom_type_scat_dispersion_imag
_atom_type_scat_source
C C 0.0033 0.0016 'International Tables Vol C Tables 4.2.6.8 and 6.1.1.4'
Co Co 0.3494 0.9721 'International Tables Vol C Tables 4.2.6.8 and 6.1.1.4'
F F 0.0171 0.0103 'International Tables Vol C Tables 4.2.6.8 and 6.1.1.4'
H H 0.0000 0.0000 'International Tables Vol C Tables 4.2.6.8 and 6.1.1.4'
N N 0.0061 0.0033 'International Tables Vol C Tables 4.2.6.8 and 6.1.1.4'
O O 0.0106 0.0060 'International Tables Vol C Tables 4.2.6.8 and 6.1.1.4'
P P 0.1023 0.0942 'International Tables Vol C Tables 4.2.6.8 and 6.1.1.4'

loop_
_geom_angle_atom_site_label_1
_geom_angle_atom_site_label_2
_geom_angle_atom_site_label_3
_geom_angle
_geom_angle_site_symmetry_1
_geom_angle_site_symmetry_3
_geom_angle_publ_flag
O1 Co1 N2 83.12(9) . . ?
O1 Co1 N3 94.18(9) . . ?
O2 Co1 O1 78.87(8) . . ?
O2 Co1 N1 170.35(10) . . ?
O2 Co1 N2 100.20(9) . . ?
O2 Co1 N3 102.25(9) . . ?
O2 Co1 N4 107.03(9) . . ?
N1 Co1 O1 91.49(9) . . ?
N1 Co1 N2 78.12(10) . . ?
N1 Co1 N3 78.54(9) . . ?
N1 Co1 N4 82.59(10) . . ?
N3 Co1 N2 156.42(10) . . ?
N4 Co1 O1 173.72(8) . . ?
N4 Co1 N2 93.54(9) . . ?
N4 Co1 N3 86.75(10) . . ?
C6 O1 Co1 111.3(2) . . ?
C1 O2 Co1 115.24(19) . . ?
C20 N1 Co1 107.35(18) . . ?
C30 N1 Co1 107.56(18) . . ?
C30 N1 C20 110.7(3) . . ?
C30 N1 C40 111.4(3) . . ?
C40 N1 Co1 109.23(19) . . ?
C40 N1 C20 110.5(3) . . ?
C11 N2 Co1 130.0(2) . . ?
C19 N2 Co1 110.6(2) . . ?
C19 N2 C11 119.1(3) . . ?
C21 N3 Co1 129.0(2) . . ?
C29 N3 Co1 112.3(2) . . ?
C29 N3 C21 118.1(3) . . ?
C31 N4 Co1 130.5(2) . . ?
C39 N4 Co1 111.9(2) . . ?
C39 N4 C31 117.5(3) . . ?
O2 C1 C2 123.8(3) . . ?
O2 C1 C6 116.5(3) . . ?
C2 C1 C6 119.6(3) . . ?
C1 C2 H2 119.4 . . ?
C1 C2 C3 121.1(3) . . ?
C3 C2 H2 119.4 . . ?
C2 C3 C3 121.31(17) . 4_565 ?
C2 C3 C4 117.7(3) . . ?
C3 C3 C4 120.91(17) 4_565 . ?
C3 C4 H4 117.5 . . ?
C5 C4 C3 125.0(3) . . ?
C5 C4 H4 117.5 . . ?
C4 C5 C6 117.3(3) . . ?
C4 C5 C7A 123.4(5) . . ?
C4 C5 C7B 121.6(5) . . ?
C6 C5 C7A 118.7(5) . . ?
C6 C5 C7B 121.0(5) . . ?
O1 C6 C1 116.7(3) . . ?
O1 C6 C5 124.2(3) . . ?
C5 C6 C1 119.1(3) . . ?
C5 C7A C10A 107.4(9) . . ?
C8A C7A C5 112.3(8) . . ?
C8A C7A C10A 107.9(8) . . ?
C9A C7A C5 110.9(7) . . ?
C9A C7A C8A 108.6(9) . . ?
C9A C7A C10A 109.6(9) . . ?
C7A C8A H8AA 109.5 . . ?
C7A C8A H8AB 109.5 . . ?
C7A C8A H8AC 109.5 . . ?
H8AA C8A H8AB 109.5 . . ?
H8AA C8A H8AC 109.5 . . ?
H8AB C8A H8AC 109.5 . . ?
C7A C9A H9AA 109.5 . . ?
C7A C9A H9AB 109.5 . . ?
C7A C9A H9AC 109.5 . . ?
H9AA C9A H9AB 109.5 . . ?
H9AA C9A H9AC 109.5 . . ?
H9AB C9A H9AC 109.5 . . ?
C7A C10A H10A 109.5 . . ?
C7A C10A H10B 109.5 . . ?
C7A C10A H10C 109.5 . . ?
H10A C10A H10B 109.5 . . ?
H10A C10A H10C 109.5 . . ?
H10B C10A H10C 109.5 . . ?
C5 C7B C8B 112.1(8) . . ?
C5 C7B C9B 110.6(7) . . ?
C5 C7B C10B 109.8(8) . . ?
C8B C7B C9B 104.7(8) . . ?
C10B C7B C8B 108.3(8) . . ?
C10B C7B C9B 111.2(8) . . ?
C7B C8B H8BA 109.5 . . ?
C7B C8B H8BB 109.5 . . ?
C7B C8B H8BC 109.5 . . ?
H8BA C8B H8BB 109.5 . . ?
H8BA C8B H8BC 109.5 . . ?
H8BB C8B H8BC 109.5 . . ?
C7B C9B H9BA 109.5 . . ?
C7B C9B H9BB 109.5 . . ?
C7B C9B H9BC 109.5 . . ?
H9BA C9B H9BB 109.5 . . ?
H9BA C9B H9BC 109.5 . . ?
H9BB C9B H9BC 109.5 . . ?
C7B C10B H10D 109.5 . . ?
C7B C10B H10E 109.5 . . ?
C7B C10B H10F 109.5 . . ?
H10D C10B H10E 109.5 . . ?
H10D C10B H10F 109.5 . . ?
H10E C10B H10F 109.5 . . ?
N2 C11 C12 120.3(3) . . ?
N2 C11 C16 120.7(3) . . ?
C12 C11 C16 119.0(3) . . ?
C11 C12 H12 119.8 . . ?
C13 C12 C11 120.4(3) . . ?
C13 C12 H12 119.8 . . ?
C12 C13 H13 119.7 . . ?
C12 C13 C14 120.5(4) . . ?
C14 C13 H13 119.7 . . ?
C13 C14 H14 119.8 . . ?
C15 C14 C13 120.4(4) . . ?
C15 C14 H14 119.8 . . ?
C14 C15 H15 119.5 . . ?
C14 C15 C16 121.0(4) . . ?
C16 C15 H15 119.5 . . ?
C15 C16 C11 118.7(4) . . ?
C15 C16 C17 123.4(3) . . ?
C17 C16 C11 117.9(3) . . ?
C16 C17 H17 119.7 . . ?
C18 C17 C16 120.6(3) . . ?
C18 C17 H17 119.7 . . ?
C17 C18 H18 120.5 . . ?
C17 C18 C19 119.0(3) . . ?
C19 C18 H18 120.5 . . ?
N2 C19 C18 122.5(3) . . ?
N2 C19 C20 117.6(3) . . ?
C18 C19 C20 119.8(3) . . ?
N1 C20 C19 112.0(3) . . ?
N1 C20 H20A 109.2 . . ?
N1 C20 H20B 109.2 . . ?
C19 C20 H20A 109.2 . . ?
C19 C20 H20B 109.2 . . ?
H20A C20 H20B 107.9 . . ?
N3 C21 C22 119.6(3) . . ?
N3 C21 C26 121.7(3) . . ?
C26 C21 C22 118.7(3) . . ?
C21 C22 H22 120.3 . . ?
C23 C22 C21 119.3(3) . . ?
C23 C22 H22 120.3 . . ?
C22 C23 H23 119.2 . . ?
C22 C23 C24 121.6(3) . . ?
C24 C23 H23 119.2 . . ?
C23 C24 H24 119.9 . . ?
C25 C24 C23 120.2(3) . . ?
C25 C24 H24 119.9 . . ?
C24 C25 H25 119.7 . . ?
C24 C25 C26 120.6(3) . . ?
C26 C25 H25 119.7 . . ?
C25 C26 C21 119.5(3) . . ?
C27 C26 C21 117.8(3) . . ?
C27 C26 C25 122.7(3) . . ?
C26 C27 H27 120.0 . . ?
C28 C27 C26 120.1(3) . . ?
C28 C27 H27 120.0 . . ?
C27 C28 H28 120.4 . . ?
C27 C28 C29 119.2(3) . . ?
C29 C28 H28 120.4 . . ?
N3 C29 C28 123.0(3) . . ?
N3 C29 C30 116.4(3) . . ?
C28 C29 C30 120.6(3) . . ?
N1 C30 C29 111.2(3) . . ?
N1 C30 H30A 109.4 . . ?
N1 C30 H30B 109.4 . . ?
C29 C30 H30A 109.4 . . ?
C29 C30 H30B 109.4 . . ?
H30A C30 H30B 108.0 . . ?
N4 C31 C32 118.9(3) . . ?
N4 C31 C36 121.5(3) . . ?
C36 C31 C32 119.7(3) . . ?
C31 C32 H32 120.2 . . ?
C33 C32 C31 119.6(3) . . ?
C33 C32 H32 120.2 . . ?
C32 C33 H33 119.4 . . ?
C32 C33 C34 121.1(3) . . ?
C34 C33 H33 119.4 . . ?
C33 C34 H34 120.0 . . ?
C35 C34 C33 120.0(3) . . ?
C35 C34 H34 120.0 . . ?
C34 C35 H35 120.0 . . ?
C34 C35 C36 120.1(3) . . ?
C36 C35 H35 120.0 . . ?
C31 C36 C35 119.4(3) . . ?
C31 C36 C37 118.8(3) . . ?
C37 C36 C35 121.8(3) . . ?
C36 C37 H37 120.3 . . ?
C38 C37 C36 119.5(3) . . ?
C38 C37 H37 120.3 . . ?
C37 C38 H38 120.3 . . ?
C37 C38 C39 119.4(3) . . ?
C39 C38 H38 120.3 . . ?
N4 C39 C38 123.3(3) . . ?
N4 C39 C40 119.6(3) . . ?
C38 C39 C40 117.0(3) . . ?
N1 C40 C39 115.3(2) . . ?
N1 C40 H40A 108.4 . . ?
N1 C40 H40B 108.4 . . ?
C39 C40 H40A 108.4 . . ?
C39 C40 H40B 108.4 . . ?
H40A C40 H40B 107.5 . . ?
H41A C41 H41B 109.5 . . ?
H41A C41 H41C 109.5 . . ?
H41B C41 H41C 109.5 . . ?
C42 C41 H41A 109.5 . . ?
C42 C41 H41B 109.5 . . ?
C42 C41 H41C 109.5 . . ?
O3 C42 C41 119.1(4) . . ?
O3 C42 C43 118.9(4) . . ?
C41 C42 C43 121.9(4) . . ?
C42 C43 H43A 109.5 . . ?
C42 C43 H43B 109.5 . . ?
C42 C43 H43C 109.5 . . ?
H43A C43 H43B 109.5 . . ?
H43A C43 H43C 109.5 . . ?
H43B C43 H43C 109.5 . . ?
F2A P1A F1A 90.9(3) . . ?
F2A P1A F6A 90.7(5) . . ?
F3A P1A F1A 87.3(4) . . ?
F3A P1A F2A 90.3(3) . . ?
F3A P1A F4A 90.4(3) . . ?
F3A P1A F5A 178.3(4) . . ?
F3A P1A F6A 90.8(4) . . ?
F4A P1A F1A 87.3(4) . . ?
F4A P1A F2A 178.1(4) . . ?
F4A P1A F6A 91.0(5) . . ?
F5A P1A F1A 91.2(3) . . ?
F5A P1A F2A 88.8(2) . . ?
F5A P1A F4A 90.5(3) . . ?
F5A P1A F6A 90.7(4) . . ?
F6A P1A F1A 177.5(5) . . ?
F1B P1B F3B 107(2) . . ?
F2B P1B F1B 87(2) . . ?
F2B P1B F3B 88.6(12) . . ?
F2B P1B F4B 177.0(19) . . ?
F2B P1B F6B 86(2) . . ?
F4B P1B F1B 95(3) . . ?
F4B P1B F3B 88.8(13) . . ?
F5B P1B F1B 77(2) . . ?
F5B P1B F2B 84.1(12) . . ?
F5B P1B F3B 171.6(18) . . ?
F5B P1B F4B 98.4(16) . . ?
F5B P1B F6B 86(2) . . ?
F6B P1B F1B 163(3) . . ?
F6B P1B F3B 89(2) . . ?
F6B P1B F4B 92(2) . . ?

loop_
_geom_bond_atom_site_label_1
_geom_bond_atom_site_label_2
_geom_bond_distance
_geom_bond_site_symmetry_2
_geom_bond_publ_flag
Co1 O1 2.150(2) . ?
Co1 O2 1.9830(19) . ?
Co1 N1 2.121(2) . ?
Co1 N2 2.237(3) . ?
Co1 N3 2.201(2) . ?
Co1 N4 2.147(3) . ?
O1 C6 1.245(3) . ?
O2 C1 1.294(4) . ?
N1 C20 1.482(4) . ?
N1 C30 1.473(4) . ?
N1 C40 1.479(4) . ?
N2 C11 1.366(4) . ?
N2 C19 1.345(4) . ?
N3 C21 1.382(4) . ?
N3 C29 1.324(4) . ?
N4 C31 1.390(4) . ?
N4 C39 1.324(4) . ?
C1 C2 1.373(4) . ?
C1 C6 1.491(4) . ?
C2 H2 0.9500 . ?
C2 C3 1.420(4) . ?
C3 C3 1.428(6) 4_565 ?
C3 C4 1.437(4) . ?
C4 H4 0.9500 . ?
C4 C5 1.351(4) . ?
C5 C6 1.453(4) . ?
C5 C7A 1.554(15) . ?
C5 C7B 1.503(14) . ?
C7A C8A 1.539(10) . ?
C7A C9A 1.539(11) . ?
C7A C10A 1.554(10) . ?
C8A H8AA 0.9800 . ?
C8A H8AB 0.9800 . ?
C8A H8AC 0.9800 . ?
C9A H9AA 0.9800 . ?
C9A H9AB 0.9800 . ?
C9A H9AC 0.9800 . ?
C10A H10A 0.9800 . ?
C10A H10B 0.9800 . ?
C10A H10C 0.9800 . ?
C7B C8B 1.537(10) . ?
C7B C9B 1.544(9) . ?
C7B C10B 1.520(10) . ?
C8B H8BA 0.9800 . ?
C8B H8BB 0.9800 . ?
C8B H8BC 0.9800 . ?
C9B H9BA 0.9800 . ?
C9B H9BB 0.9800 . ?
C9B H9BC 0.9800 . ?
C10B H10D 0.9800 . ?
C10B H10E 0.9800 . ?
C10B H10F 0.9800 . ?
C11 C12 1.392(5) . ?
C11 C16 1.431(5) . ?
C12 H12 0.9500 . ?
C12 C13 1.372(5) . ?
C13 H13 0.9500 . ?
C13 C14 1.396(6) . ?
C14 H14 0.9500 . ?
C14 C15 1.353(6) . ?
C15 H15 0.9500 . ?
C15 C16 1.400(5) . ?
C16 C17 1.416(6) . ?
C17 H17 0.9500 . ?
C17 C18 1.346(6) . ?
C18 H18 0.9500 . ?
C18 C19 1.415(4) . ?
C19 C20 1.485(5) . ?
C20 H20A 0.9900 . ?
C20 H20B 0.9900 . ?
C21 C22 1.417(4) . ?
C21 C26 1.413(4) . ?
C22 H22 0.9500 . ?
C22 C23 1.366(5) . ?
C23 H23 0.9500 . ?
C23 C24 1.397(5) . ?
C24 H24 0.9500 . ?
C24 C25 1.344(5) . ?
C25 H25 0.9500 . ?
C25 C26 1.413(5) . ?
C26 C27 1.411(5) . ?
C27 H27 0.9500 . ?
C27 C28 1.349(5) . ?
C28 H28 0.9500 . ?
C28 C29 1.419(4) . ?
C29 C30 1.499(5) . ?
C30 H30A 0.9900 . ?
C30 H30B 0.9900 . ?
C31 C32 1.418(4) . ?
C31 C36 1.396(5) . ?
C32 H32 0.9500 . ?
C32 C33 1.364(5) . ?
C33 H33 0.9500 . ?
C33 C34 1.408(5) . ?
C34 H34 0.9500 . ?
C34 C35 1.367(5) . ?
C35 H35 0.9500 . ?
C35 C36 1.422(5) . ?
C36 C37 1.405(4) . ?
C37 H37 0.9500 . ?
C37 C38 1.346(5) . ?
C38 H38 0.9500 . ?
C38 C39 1.411(5) . ?
C39 C40 1.508(5) . ?
C40 H40A 0.9900 . ?
C40 H40B 0.9900 . ?
O3 C42 1.229(5) . ?
C41 H41A 0.9800 . ?
C41 H41B 0.9800 . ?
C41 H41C 0.9800 . ?
C41 C42 1.444(6) . ?
C42 C43 1.457(6) . ?
C43 H43A 0.9800 . ?
C43 H43B 0.9800 . ?
C43 H43C 0.9800 . ?
P1A F1A 1.606(3) . ?
P1A F2A 1.594(4) . ?
P1A F3A 1.578(5) . ?
P1A F4A 1.581(4) . ?
P1A F5A 1.580(4) . ?
P1A F6A 1.605(4) . ?
P1B F1B 1.587(15) . ?
P1B F2B 1.576(13) . ?
P1B F3B 1.59(3) . ?
P1B F4B 1.585(14) . ?
P1B F5B 1.561(14) . ?
P1B F6B 1.584(15) . ?

loop_
_geom_torsion_atom_site_label_1
_geom_torsion_atom_site_label_2
_geom_torsion_atom_site_label_3
_geom_torsion_atom_site_label_4
_geom_torsion
_geom_torsion_site_symmetry_1
_geom_torsion_site_symmetry_2
_geom_torsion_site_symmetry_3
_geom_torsion_site_symmetry_4
_geom_torsion_publ_flag
Co1 O1 C6 C1 9.1(3) . . . . ?
Co1 O1 C6 C5 -171.8(2) . . . . ?
Co1 O2 C1 C2 171.1(2) . . . . ?
Co1 O2 C1 C6 -7.8(3) . . . . ?
Co1 N1 C20 C19 -41.2(3) . . . . ?
Co1 N1 C30 C29 40.7(3) . . . . ?
Co1 N1 C40 C39 -11.4(3) . . . . ?
Co1 N2 C11 C12 -4.5(5) . . . . ?
Co1 N2 C11 C16 174.5(2) . . . . ?
Co1 N2 C19 C18 -179.4(3) . . . . ?
Co1 N2 C19 C20 -2.1(4) . . . . ?
Co1 N3 C21 C22 -9.8(5) . . . . ?
Co1 N3 C21 C26 169.3(2) . . . . ?
Co1 N3 C29 C28 -171.8(3) . . . . ?
Co1 N3 C29 C30 10.3(4) . . . . ?
Co1 N4 C31 C32 4.0(4) . . . . ?
Co1 N4 C31 C36 -176.9(2) . . . . ?
Co1 N4 C39 C38 175.9(2) . . . . ?
Co1 N4 C39 C40 -8.1(3) . . . . ?
O2 C1 C2 C3 -179.4(3) . . . . ?
O2 C1 C6 O1 -1.5(4) . . . . ?
O2 C1 C6 C5 179.3(3) . . . . ?
N2 C11 C12 C13 177.2(3) . . . . ?
N2 C11 C16 C15 -177.6(3) . . . . ?
N2 C11 C16 C17 1.9(5) . . . . ?
N2 C19 C20 N1 29.3(4) . . . . ?
N3 C21 C22 C23 179.2(3) . . . . ?
N3 C21 C26 C25 -177.7(3) . . . . ?
N3 C21 C26 C27 1.2(5) . . . . ?
N3 C29 C30 N1 -34.9(4) . . . . ?
N4 C31 C32 C33 178.2(3) . . . . ?
N4 C31 C36 C35 -176.7(3) . . . . ?
N4 C31 C36 C37 2.4(4) . . . . ?
N4 C39 C40 N1 13.7(4) . . . . ?
C1 C2 C3 C3 177.44(19) . . . 4_565 ?
C1 C2 C3 C4 -0.4(4) . . . . ?
C2 C1 C6 O1 179.5(3) . . . . ?
C2 C1 C6 C5 0.4(4) . . . . ?
C2 C3 C4 C5 1.5(5) . . . . ?
C3 C3 C4 C5 -176.3(2) 4_565 . . . ?
C3 C4 C5 C6 -1.6(5) . . . . ?
C3 C4 C5 C7A 170.2(6) . . . . ?
C3 C4 C5 C7B -178.7(5) . . . . ?
C4 C5 C6 O1 -178.4(3) . . . . ?
C4 C5 C6 C1 0.6(4) . . . . ?
C4 C5 C7A C8A -0.6(11) . . . . ?
C4 C5 C7A C9A 121.1(8) . . . . ?
C4 C5 C7A C10A -119.1(7) . . . . ?
C4 C5 C7B C8B 7.5(9) . . . . ?
C4 C5 C7B C9B 124.0(7) . . . . ?
C4 C5 C7B C10B -112.9(7) . . . . ?
C6 C1 C2 C3 -0.5(4) . . . . ?
C6 C5 C7A C8A 171.1(7) . . . . ?
C6 C5 C7A C9A -67.1(9) . . . . ?
C6 C5 C7A C10A 52.6(9) . . . . ?
C6 C5 C7B C8B -169.5(6) . . . . ?
C6 C5 C7B C9B -53.0(8) . . . . ?
C6 C5 C7B C10B 70.1(8) . . . . ?
C7A C5 C6 O1 9.3(7) . . . . ?
C7A C5 C6 C1 -171.6(6) . . . . ?
C7B C5 C6 O1 -1.3(6) . . . . ?
C7B C5 C6 C1 177.8(5) . . . . ?
C11 N2 C19 C18 -4.8(5) . . . . ?
C11 N2 C19 C20 172.5(3) . . . . ?
C11 C12 C13 C14 0.6(6) . . . . ?
C11 C16 C17 C18 -1.1(6) . . . . ?
C12 C11 C16 C15 1.3(5) . . . . ?
C12 C11 C16 C17 -179.1(4) . . . . ?
C12 C13 C14 C15 1.0(7) . . . . ?
C13 C14 C15 C16 -1.4(7) . . . . ?
C14 C15 C16 C11 0.2(6) . . . . ?
C14 C15 C16 C17 -179.3(4) . . . . ?
C15 C16 C17 C18 178.3(4) . . . . ?
C16 C11 C12 C13 -1.7(6) . . . . ?
C16 C17 C18 C19 -2.3(6) . . . . ?
C17 C18 C19 N2 5.5(6) . . . . ?
C17 C18 C19 C20 -171.8(4) . . . . ?
C18 C19 C20 N1 -153.3(3) . . . . ?
C19 N2 C11 C12 -177.9(3) . . . . ?
C19 N2 C11 C16 1.0(5) . . . . ?
C20 N1 C30 C29 157.7(3) . . . . ?
C20 N1 C40 C39 -129.2(3) . . . . ?
C21 N3 C29 C28 0.2(5) . . . . ?
C21 N3 C29 C30 -177.8(3) . . . . ?
C21 C22 C23 C24 -1.5(6) . . . . ?
C21 C26 C27 C28 -0.3(5) . . . . ?
C22 C21 C26 C25 1.3(5) . . . . ?
C22 C21 C26 C27 -179.7(3) . . . . ?
C22 C23 C24 C25 1.5(6) . . . . ?
C23 C24 C25 C26 0.0(6) . . . . ?
C24 C25 C26 C21 -1.4(5) . . . . ?
C24 C25 C26 C27 179.7(4) . . . . ?
C25 C26 C27 C28 178.6(4) . . . . ?
C26 C21 C22 C23 0.1(5) . . . . ?
C26 C27 C28 C29 -0.6(5) . . . . ?
C27 C28 C29 N3 0.7(5) . . . . ?
C27 C28 C29 C30 178.6(3) . . . . ?
C28 C29 C30 N1 147.1(3) . . . . ?
C29 N3 C21 C22 179.8(3) . . . . ?
C29 N3 C21 C26 -1.1(5) . . . . ?
C30 N1 C20 C19 -158.3(3) . . . . ?
C30 N1 C40 C39 107.3(3) . . . . ?
C31 N4 C39 C38 -0.7(4) . . . . ?
C31 N4 C39 C40 175.3(3) . . . . ?
C31 C32 C33 C34 -0.8(5) . . . . ?
C31 C36 C37 C38 -1.9(5) . . . . ?
C32 C31 C36 C35 2.4(4) . . . . ?
C32 C31 C36 C37 -178.5(3) . . . . ?
C32 C33 C34 C35 1.1(5) . . . . ?
C33 C34 C35 C36 0.3(5) . . . . ?
C34 C35 C36 C31 -2.1(5) . . . . ?
C34 C35 C36 C37 178.9(3) . . . . ?
C35 C36 C37 C38 177.1(3) . . . . ?
C36 C31 C32 C33 -1.0(4) . . . . ?
C36 C37 C38 C39 0.3(5) . . . . ?
C37 C38 C39 N4 1.1(5) . . . . ?
C37 C38 C39 C40 -175.0(3) . . . . ?
C38 C39 C40 N1 -170.1(3) . . . . ?
C39 N4 C31 C32 179.8(3) . . . . ?
C39 N4 C31 C36 -1.1(4) . . . . ?
C40 N1 C20 C19 77.8(3) . . . . ?
C40 N1 C30 C29 -78.9(3) . . . . ?

loop_
_smtbx_masks_void_nr
_smtbx_masks_void_average_x
_smtbx_masks_void_average_y
_smtbx_masks_void_average_z
_smtbx_masks_void_volume
_smtbx_masks_void_count_electrons
_smtbx_masks_void_content
1 -0.520 0.250 -0.490 419.5 141.7 '4 C3H6O'
2 -0.139 0.750 -0.102 419.5 141.6 '4 C3H6O'
